data_4306725
loop_
_publ_author_name
'Alan Ferguson'
'Amiera Darwish'
'Kristoffer Graham'
'Marc Schmidtmann'
'Andrew Parkin'
'Mark Murrie'

_publ_contact_author_address
;     Department of Chemistry
      University of Glasgow
      Glasgow G12 8QQ
      UK
;
_publ_contact_author_email M.Murrie@chem.gla.ac.uk
_publ_contact_author_fax 44(141)3304888
_publ_contact_author_name 'Mark Murrie'
_publ_contact_author_phone 44(141)3304486
_publ_section_title
;
Bis-Tris Propane as a New Polydentate Linker in the Synthesis of Iron(III)
and Manganese(II/III) Complexes
;
_journal_name_full 'Inorganic Chemistry'
_journal_page_first 9742
_journal_page_last 9744
_journal_paper_doi 10.1021/ic8015386
_journal_volume 47
_journal_year 2008
_chemical_formula_moiety 'C50 H94 Mn6 N4 O28'
_chemical_formula_sum 'C50 H94 Mn6 N4 O28'
_chemical_formula_weight 1528.87
_space_group_IT_number 14
_symmetry_cell_setting monoclinic
_symmetry_space_group_name_Hall '-P 2yn'
_symmetry_space_group_name_H-M 'P 1 21/n 1'
_atom_sites_solution_hydrogens geom
_atom_sites_solution_primary direct
_audit_creation_date 08-04-02
_audit_creation_method CRYSTALS_ver_12.85
_cell_angle_alpha 90
_cell_angle_beta 98.148(2)
_cell_angle_gamma 90
_cell_formula_units_Z 2
_cell_length_a 12.3014(5)
_cell_length_b 13.7756(6)
_cell_length_c 19.5216(8)
_cell_measurement_reflns_used 7291
_cell_measurement_temperature 100
_cell_measurement_theta_max 30
_cell_measurement_theta_min 2
_cell_volume 3274.7(2)
_computing_cell_refinement APEX2
_computing_data_collection 'APEX2 (Bruker, 2007)'
_computing_data_reduction APEX2
_computing_molecular_graphics Mercury
_computing_publication_material 'CRYSTALS (Betteridge et al., 2003)'
_computing_structure_refinement 'CRYSTALS (Betteridge et al., 2003)'
_computing_structure_solution 'SIR92 (Altomare et al., 1994)'
_diffrn_ambient_temperature 100
_diffrn_measured_fraction_theta_full 0.997
_diffrn_measured_fraction_theta_max 0.997
_diffrn_measurement_device 'Bruker APEX2'
_diffrn_measurement_device_type Area
_diffrn_measurement_method '\f & \w scans'
_diffrn_radiation_monochromator graphite
_diffrn_radiation_type 'Mo K\a'
_diffrn_radiation_wavelength 0.71073
_diffrn_reflns_av_R_equivalents 0.028
_diffrn_reflns_limit_h_max 17
_diffrn_reflns_limit_h_min -17
_diffrn_reflns_limit_k_max 19
_diffrn_reflns_limit_k_min -19
_diffrn_reflns_limit_l_max 26
_diffrn_reflns_limit_l_min -27
_diffrn_reflns_number 52798
_diffrn_reflns_theta_full 30.465
_diffrn_reflns_theta_max 30.465
_diffrn_reflns_theta_min 1.815
_diffrn_standards_number 0
_exptl_absorpt_coefficient_mu 1.206
_exptl_absorpt_correction_T_max 0.89
_exptl_absorpt_correction_T_min 0.71
_exptl_absorpt_correction_type multi-scan
_exptl_absorpt_process_details 'SADABS (Siemens, 1996)'
_exptl_crystal_colour brown
_exptl_crystal_density_diffrn 1.550
_exptl_crystal_density_method 'not measured'
_exptl_crystal_description block
_exptl_crystal_F_000 1592
_exptl_crystal_size_max 0.30
_exptl_crystal_size_mid 0.20
_exptl_crystal_size_min 0.10
_refine_diff_density_max 1.03
_refine_diff_density_min -1.26
_refine_ls_extinction_method None
_refine_ls_goodness_of_fit_ref 0.8146
_refine_ls_hydrogen_treatment mixed
_refine_ls_matrix_type full
_refine_ls_number_parameters 415
_refine_ls_number_reflns 9937
_refine_ls_number_restraints 6
_refine_ls_R_factor_all 0.0622
_refine_ls_R_factor_gt 0.0341
_refine_ls_shift/su_max 0.001353
_refine_ls_structure_factor_coef Fsqd
_refine_ls_weighting_details
;
 Method, part 1, Chebychev polynomial, (Watkin, 1994, Prince, 1982) 
 [weight] = 1.0/[A~0~*T~0~(x)+A~1~*T~1~(x) ... +A~n-1~]*T~n-1~(x)] 
 where A~i~ are the Chebychev coefficients listed below and x= Fcalc/Fmax 
 Method = Robust Weighting (Prince, 1982) 
 W = [weight] * [1-(deltaF/6*sigmaF)^2^]^2^ 
 A~i~ are: 
 41.8 62.0 29.9 7.58 
;
_refine_ls_weighting_scheme calc
_refine_ls_wR_factor_all 0.1377
_refine_ls_wR_factor_gt 0.0843
_refine_ls_wR_factor_ref 0.1377
_reflns_limit_h_max 17
_reflns_limit_h_min -17
_reflns_limit_k_max 19
_reflns_limit_k_min 0
_reflns_limit_l_max 27
_reflns_limit_l_min 0
_reflns_number_gt 6449
_reflns_number_total 9937
_reflns_threshold_expression I>2.0\s(I)
_oxford_diffrn_Wilson_B_factor 0.00
_oxford_diffrn_Wilson_scale 0.00
_oxford_refine_ls_r_factor_ref 0.0622
_oxford_refine_ls_scale 0.2994(2)
_oxford_reflns_number_all 9937
_oxford_reflns_threshold_expression_ref I>-10.0\s(I)
_oxford_structure_analysis_title 'AFR2091_a in P2(1)/n'
_cod_data_source_file ic8015386_si_001_2.cif
_cod_data_source_block 1
_cod_depositor_comments
;
The following automatic conversions were performed:
'_symmetry_cell_setting' value 'Monoclinic' changed to 'monoclinic'
according to '/home/saulius/struct/CIF-dictionaries/cif_core.dic'
dictionary named 'cif_core.dic' version 2.4.1 from 2010-06-29.

Automatic conversion script
Id: cif_fix_enum 1527 2010-12-29 10:47:43Z saulius 
;
_cod_original_sg_symbol_H-M 'P 1 21/n 1 '
_cod_database_code 4306725

loop_
_symmetry_equiv_pos_as_xyz
x,y,z
-x,-y,-z
-x+1/2,y+1/2,-z+1/2
x+1/2,-y+1/2,z+1/2

loop_
_atom_site_label
_atom_site_type_symbol
_atom_site_fract_x
_atom_site_fract_y
_atom_site_fract_z
_atom_site_U_iso_or_equiv
_atom_site_occupancy
_atom_site_adp_type
_atom_site_refinement_flags_posn
_atom_site_refinement_flags_adp
_atom_site_refinement_flags_occupancy
_atom_site_disorder_assembly
_atom_site_disorder_group
_oxford_atom_site_special_shape
_atom_site_attached_hydrogens
H14 H 0.071(4) 0.128(3) 0.042(2) 0.0500 1.0000 Uiso D . . . . . .
H21 H 0.064(3) -0.076(4) -0.165(2) 0.0500 1.0000 Uiso D . . . . . .
H29 H 0.257(3) 0.071(3) -0.154(3) 0.0500 1.0000 Uiso D . . . . . .
H33 H 0.369(3) 0.241(4) -0.159(3) 0.0500 1.0000 Uiso D . . . . . .
H38 H 0.593(5) 0.4458(15) 0.133(3) 0.0500 1.0000 Uiso D . . . . . .
H46 H 0.429(4) 0.415(4) -0.2124(11) 0.0500 1.0000 Uiso D . . . . . .
C1 C 0.0834(3) 0.2785(3) -0.21580(16) 0.0256 1.0000 Uani . . . . . . .
C2 C 0.1410(2) 0.2950(2) -0.14328(15) 0.0194 1.0000 Uani . . . . . . .
C3 C 0.1433(3) 0.3896(2) -0.11629(17) 0.0255 1.0000 Uani . . . . . . .
C4 C 0.1861(3) 0.4175(2) -0.04861(17) 0.0256 1.0000 Uani . . . . . . .
C5 C 0.1862(5) 0.5244(3) -0.0302(2) 0.0443 1.0000 Uani . . . . . . .
C6 C -0.0178(3) 0.2097(3) -0.0138(2) 0.0325 1.0000 Uani . . . . . . .
C7 C 0.1836(3) 0.2943(3) 0.15178(18) 0.0298 1.0000 Uani . . . . . . .
C8 C 0.2571(2) 0.2063(2) 0.16123(15) 0.0186 1.0000 Uani . . . . . . .
C9 C 0.2810(3) 0.1677(2) 0.22739(15) 0.0205 1.0000 Uani . . . . . . .
C10 C 0.3572(3) 0.0548(3) 0.32192(16) 0.0271 1.0000 Uani . . . . . . .
C11 C 0.3449(2) 0.0844(2) 0.24652(15) 0.0198 1.0000 Uani . . . . . . .
C12 C 0.4649(2) 0.2969(2) -0.04766(14) 0.0162 1.0000 Uani . . . . . . .
C13 C 0.5121(2) 0.2718(2) -0.11428(14) 0.0149 1.0000 Uani . . . . . . .
C14 C 0.6143(2) 0.2074(2) -0.09737(15) 0.0163 1.0000 Uani . . . . . . .
C15 C 0.5412(2) 0.3660(2) -0.14956(15) 0.0182 1.0000 Uani . . . . . . .
C16 C 0.4791(3) 0.3571(3) 0.12379(19) 0.0313 1.0000 Uani . . . . . . .
C17 C 0.4470(2) 0.1811(2) -0.22392(14) 0.0171 1.0000 Uani . . . . . . .
C18 C 0.3503(2) 0.1200(2) -0.25707(14) 0.0171 1.0000 Uani . . . . . . .
C19 C 0.3377(2) 0.0227(2) -0.22175(14) 0.0169 1.0000 Uani . . . . . . .
C20 C 0.2856(2) -0.0548(2) -0.11508(13) 0.0138 1.0000 Uani . . . . . . .
C21 C 0.2402(2) -0.0200(2) -0.05035(13) 0.0142 1.0000 Uani . . . . . . .
C22 C 0.2035(2) -0.1252(2) -0.15610(15) 0.0174 1.0000 Uani . . . . . . .
C23 C 0.3956(2) -0.1087(2) -0.09570(14) 0.0148 1.0000 Uani . . . . . . .
C24 C 0.9004(4) 0.0678(3) -0.1982(2) 0.0421 1.0000 Uani . . . . . . .
C25 C 0.8836(3) 0.0121(2) -0.13441(16) 0.0200 1.0000 Uani . . . . . . .
N1 N 0.4270(2) 0.21323(18) -0.15507(12) 0.0150 1.0000 Uani D . . . . . .
N2 N 0.30772(19) 0.03436(18) -0.15168(12) 0.0139 1.0000 Uani D . . . . . .
O1 O 0.2253(2) 0.36040(17) -0.00040(12) 0.0242 1.0000 Uani . . . . . . .
O2 O 0.18233(19) 0.22017(17) -0.11182(11) 0.0216 1.0000 Uani . . . . . . .
O3 O 0.08215(19) 0.16176(19) 0.00924(13) 0.0265 1.0000 Uani D . . . . . .
O4 O 0.44504(19) 0.42216(16) -0.17167(11) 0.0206 1.0000 Uani D . . . . . .
O5 O 0.5892(3) 0.3879(2) 0.1266(2) 0.0471 1.0000 Uani D . . . . . .
O6 O 0.41600(16) 0.21520(14) -0.02035(10) 0.0137 1.0000 Uani . . . . . . .
O7 O 0.58504(16) 0.11474(14) -0.07516(10) 0.0145 1.0000 Uani . . . . . . .
O8 O 0.29236(18) 0.17265(15) 0.10679(10) 0.0175 1.0000 Uani . . . . . . .
O9 O 0.39206(18) 0.03303(17) 0.20617(11) 0.0206 1.0000 Uani . . . . . . .
O10 O 0.30696(16) 0.05599(14) -0.01606(10) 0.0128 1.0000 Uani . . . . . . .
O11 O 0.47997(15) -0.04449(14) -0.06679(10) 0.0131 1.0000 Uani . . . . . . .
O12 O 0.10892(17) -0.07720(18) -0.19005(11) 0.0200 1.0000 Uani D . . . . . .
O13 O 0.80196(18) 0.03328(17) -0.10542(12) 0.0228 1.0000 Uani . . . . . . .
O14 O 0.95187(19) -0.05389(19) -0.11392(12) 0.0249 1.0000 Uani . . . . . . .
Mn1 Mn 0.24600(4) 0.20901(3) -0.00436(2) 0.0157 1.0000 Uani . . . . . . .
Mn2 Mn 0.43842(3) 0.09043(3) -0.05765(2) 0.0116 1.0000 Uani . . . . . . .
Mn3 Mn 0.64601(3) -0.02565(3) -0.09614(2) 0.0129 1.0000 Uani . . . . . . .
H11 H 0.1200 0.2302 -0.2393 0.0307 1.0000 Uiso R . . . . . .
H12 H 0.0791 0.3380 -0.2415 0.0307 1.0000 Uiso R . . . . . .
H13 H 0.0095 0.2559 -0.2132 0.0307 1.0000 Uiso R . . . . . .
H31 H 0.1134 0.4388 -0.1463 0.0312 1.0000 Uiso R . . . . . .
H51 H 0.1790 0.5327 0.0178 0.0528 1.0000 Uiso R . . . . . .
H52 H 0.2543 0.5542 -0.0387 0.0528 1.0000 Uiso R . . . . . .
H53 H 0.1267 0.5579 -0.0577 0.0528 1.0000 Uiso R . . . . . .
H71 H 0.2155 0.3417 0.1248 0.0362 1.0000 Uiso R . . . . . .
H72 H 0.1723 0.3222 0.1957 0.0362 1.0000 Uiso R . . . . . .
H73 H 0.1137 0.2762 0.1265 0.0362 1.0000 Uiso R . . . . . .
H91 H 0.2520 0.2003 0.2628 0.0251 1.0000 Uiso R . . . . . .
H101 H 0.4109 0.0034 0.3309 0.0327 1.0000 Uiso R . . . . . .
H102 H 0.3803 0.1087 0.3509 0.0327 1.0000 Uiso R . . . . . .
H103 H 0.2877 0.0307 0.3330 0.0327 1.0000 Uiso R . . . . . .
H121 H 0.5231 0.3214 -0.0141 0.0196 1.0000 Uiso R . . . . . .
H122 H 0.4106 0.3477 -0.0576 0.0196 1.0000 Uiso R . . . . . .
H141 H 0.6510 0.2004 -0.1381 0.0200 1.0000 Uiso R . . . . . .
H142 H 0.6647 0.2388 -0.0614 0.0200 1.0000 Uiso R . . . . . .
H171 H 0.4556 0.2363 -0.2537 0.0213 1.0000 Uiso R . . . . . .
H172 H 0.5131 0.1430 -0.2187 0.0213 1.0000 Uiso R . . . . . .
H181 H 0.3618 0.1061 -0.3043 0.0203 1.0000 Uiso R . . . . . .
H182 H 0.2826 0.1566 -0.2583 0.0203 1.0000 Uiso R . . . . . .
H211 H 0.2379 -0.0750 -0.0198 0.0171 1.0000 Uiso R . . . . . .
H212 H 0.1665 0.0050 -0.0644 0.0171 1.0000 Uiso R . . . . . .
H221 H 0.2401 -0.1576 -0.1915 0.0204 1.0000 Uiso R . . . . . .
H222 H 0.1821 -0.1738 -0.1255 0.0204 1.0000 Uiso R . . . . . .
H231 H 0.4167 -0.1391 -0.1369 0.0174 1.0000 Uiso R . . . . . .
H232 H 0.3861 -0.1593 -0.0619 0.0174 1.0000 Uiso R . . . . . .
H241 H 0.9743 0.0904 -0.1927 0.0535 1.0000 Uiso R . . . . . .
H242 H 0.8516 0.1229 -0.2036 0.0535 1.0000 Uiso R . . . . . .
H243 H 0.8870 0.0264 -0.2382 0.0535 1.0000 Uiso R . . . . . .
H151 H 0.5778 0.3509 -0.1898 0.0223 1.0000 Uiso R . . . . . .
H152 H 0.5903 0.4045 -0.1168 0.0223 1.0000 Uiso R . . . . . .
H191 H 0.4059 -0.0125 -0.2178 0.0204 1.0000 Uiso R . . . . . .
H192 H 0.2810 -0.0147 -0.2504 0.0204 1.0000 Uiso R . . . . . .
H61 H -0.0752 0.1635 -0.0266 0.0390 1.0000 Uiso R . . . . . .
H62 H -0.0380 0.2499 0.0230 0.0390 1.0000 Uiso R . . . . . .
H63 H -0.0104 0.2498 -0.0532 0.0390 1.0000 Uiso R . . . . . .
H161 H 0.4722 0.2916 0.1065 0.0377 1.0000 Uiso R . . . . . .
H162 H 0.4567 0.3592 0.1694 0.0377 1.0000 Uiso R . . . . . .
H163 H 0.4299 0.3988 0.0931 0.0377 1.0000 Uiso R . . . . . .

loop_
_atom_site_aniso_label
_atom_site_aniso_U_11
_atom_site_aniso_U_22
_atom_site_aniso_U_33
_atom_site_aniso_U_23
_atom_site_aniso_U_13
_atom_site_aniso_U_12
C1 0.0296(16) 0.0275(16) 0.0188(13) 0.0045(12) 0.0002(12) 0.0026(13)
C2 0.0155(12) 0.0245(14) 0.0186(13) 0.0050(11) 0.0040(10) 0.0036(10)
C3 0.0351(17) 0.0213(14) 0.0205(14) 0.0055(11) 0.0054(12) 0.0048(13)
C4 0.0331(17) 0.0218(15) 0.0235(15) 0.0035(12) 0.0094(12) 0.0059(12)
C5 0.074(3) 0.0239(18) 0.033(2) -0.0005(15) 0.003(2) 0.0112(19)
C6 0.0193(15) 0.044(2) 0.0339(18) 0.0115(16) 0.0023(13) 0.0013(14)
C7 0.0391(19) 0.0287(17) 0.0232(15) 0.0006(13) 0.0101(13) 0.0156(14)
C8 0.0214(13) 0.0171(13) 0.0182(12) -0.0017(10) 0.0057(10) 0.0010(10)
C9 0.0248(14) 0.0235(14) 0.0144(12) -0.0037(10) 0.0073(10) -0.0004(11)
C10 0.0390(18) 0.0297(16) 0.0127(12) 0.0016(11) 0.0041(12) 0.0022(14)
C11 0.0203(13) 0.0252(14) 0.0144(12) 0.0002(10) 0.0038(10) -0.0023(11)
C12 0.0210(12) 0.0147(12) 0.0131(11) 0.0018(9) 0.0030(9) -0.0006(10)
C13 0.0169(11) 0.0163(12) 0.0122(11) 0.0018(9) 0.0046(9) 0.0001(9)
C14 0.0171(12) 0.0152(12) 0.0174(12) 0.0027(9) 0.0051(9) -0.0008(9)
C15 0.0202(13) 0.0164(12) 0.0187(12) 0.0045(10) 0.0049(10) -0.0010(10)
C16 0.0349(18) 0.0314(18) 0.0271(16) -0.0068(14) 0.0031(13) 0.0034(14)
C17 0.0204(12) 0.0201(13) 0.0114(11) 0.0012(9) 0.0046(9) 0.0006(10)
C18 0.0194(12) 0.0211(13) 0.0107(11) -0.0003(9) 0.0015(9) 0.0007(10)
C19 0.0205(12) 0.0192(13) 0.0112(11) -0.0020(9) 0.0034(9) 0.0002(10)
C20 0.0136(11) 0.0165(12) 0.0110(10) -0.0009(9) 0.0010(8) 0.0005(9)
C21 0.0150(11) 0.0161(12) 0.0111(11) -0.0021(9) 0.0004(8) -0.0026(9)
C22 0.0164(12) 0.0190(13) 0.0162(12) -0.0013(10) -0.0002(9) -0.0012(10)
C23 0.0145(11) 0.0153(12) 0.0139(11) -0.0010(9) 0.0002(9) 0.0001(9)
C24 0.043(2) 0.040(2) 0.049(2) 0.0257(19) 0.0277(19) 0.0153(18)
C25 0.0202(13) 0.0207(13) 0.0202(13) 0.0009(10) 0.0067(10) -0.0038(11)
N1 0.0149(10) 0.0171(11) 0.0133(10) -0.0008(8) 0.0030(8) 0.0005(8)
N2 0.0147(10) 0.0167(11) 0.0106(9) 0.0010(8) 0.0023(8) 0.0033(8)
O1 0.0318(12) 0.0199(10) 0.0210(10) 0.0009(8) 0.0044(9) 0.0044(9)
O2 0.0244(11) 0.0234(11) 0.0167(9) 0.0030(8) 0.0022(8) 0.0070(9)
O3 0.0199(10) 0.0325(13) 0.0274(12) 0.0115(10) 0.0048(9) 0.0021(9)
O4 0.0272(11) 0.0184(10) 0.0160(9) 0.0043(8) 0.0025(8) 0.0060(8)
O5 0.0316(15) 0.0358(16) 0.073(2) -0.0222(16) 0.0045(14) 0.0008(13)
O6 0.0163(9) 0.0128(9) 0.0129(8) 0.0016(7) 0.0051(7) -0.0007(7)
O7 0.0145(8) 0.0132(8) 0.0163(9) 0.0035(7) 0.0042(7) 0.0007(7)
O8 0.0222(10) 0.0163(9) 0.0142(9) -0.0013(7) 0.0038(7) 0.0012(8)
O9 0.0232(10) 0.0264(11) 0.0124(9) -0.0009(8) 0.0023(7) 0.0039(9)
O10 0.0133(8) 0.0153(9) 0.0105(8) -0.0011(7) 0.0039(6) -0.0006(7)
O11 0.0113(8) 0.0146(9) 0.0136(8) -0.0019(7) 0.0022(6) -0.0005(7)
O12 0.0141(9) 0.0317(12) 0.0135(9) -0.0019(8) -0.0002(7) 0.0018(8)
O13 0.0171(10) 0.0251(11) 0.0283(11) -0.0043(9) 0.0104(8) -0.0032(8)
O14 0.0197(10) 0.0317(12) 0.0242(11) 0.0066(9) 0.0064(8) 0.0021(9)
Mn1 0.01691(19) 0.0168(2) 0.01371(18) 0.00180(15) 0.00353(14) 0.00311(15)
Mn2 0.01236(17) 0.01235(18) 0.01055(17) -0.00019(13) 0.00293(13) 0.00065(14)
Mn3 0.01352(18) 0.01513(19) 0.01046(17) 0.00035(14) 0.00324(13) 0.00176(14)

loop_
_atom_type_symbol
_atom_type_scat_dispersion_real
_atom_type_scat_dispersion_imag
_atom_type_scat_Cromer_Mann_a1
_atom_type_scat_Cromer_Mann_b1
_atom_type_scat_Cromer_Mann_a2
_atom_type_scat_Cromer_Mann_b2
_atom_type_scat_Cromer_Mann_a3
_atom_type_scat_Cromer_Mann_b3
_atom_type_scat_Cromer_Mann_a4
_atom_type_scat_Cromer_Mann_b4
_atom_type_scat_Cromer_Mann_c
_atom_type_scat_source
C 0.0033 0.0016 2.3100 20.8439 1.0200 10.2075 1.5886 0.5687 0.8650 51.6512 0.2156 'International Tables Vol C 4.2.6.8 and 6.1.1.4'
H 0.0000 0.0000 0.4930 10.5109 0.3229 26.1257 0.1402 3.1424 0.0408 57.7998 0.0030 'International Tables Vol C 4.2.6.8 and 6.1.1.4'
N 0.0061 0.0033 12.2126 0.0057 3.1322 9.8933 2.0125 28.9975 1.1663 0.5826 -11.5290 'International Tables Vol C 4.2.6.8 and 6.1.1.4'
O 0.0106 0.0060 3.0485 13.2771 2.2868 5.7011 1.5463 0.3239 0.8670 32.9089 0.2508 'International Tables Vol C 4.2.6.8 and 6.1.1.4'
Mn 0.3368 0.7283 11.2819 5.3409 7.3573 0.3432 3.0193 17.8674 2.2441 83.7543 1.0896 'International Tables Vol C 4.2.6.8 and 6.1.1.4'

loop_
_geom_angle_atom_site_label_1
_geom_angle_site_symmetry_1
_geom_angle_atom_site_label_2
_geom_angle_site_symmetry_2
_geom_angle_atom_site_label_3
_geom_angle_site_symmetry_3
_geom_angle
_geom_angle_publ_flag
C2 . C1 . H11 . 111.4 no
C2 . C1 . H12 . 110.2 no
H11 . C1 . H12 . 109.8 no
C2 . C1 . H13 . 108.6 no
H11 . C1 . H13 . 108.1 no
H12 . C1 . H13 . 108.7 no
C1 . C2 . C3 . 118.3(3) yes
C1 . C2 . O2 . 115.8(3) yes
C3 . C2 . O2 . 125.9(3) yes
C2 . C3 . C4 . 126.2(3) yes
C2 . C3 . H31 . 116.9 no
C4 . C3 . H31 . 116.9 no
C3 . C4 . C5 . 118.4(3) yes
C3 . C4 . O1 . 125.6(3) yes
C5 . C4 . O1 . 116.0(3) yes
C4 . C5 . H51 . 110.5 no
C4 . C5 . H52 . 110.1 no
H51 . C5 . H52 . 108.5 no
C4 . C5 . H53 . 111.1 no
H51 . C5 . H53 . 108.5 no
H52 . C5 . H53 . 108.1 no
O3 . C6 . H61 . 110.4 no
O3 . C6 . H62 . 109.6 no
H61 . C6 . H62 . 108.6 no
O3 . C6 . H63 . 110.2 no
H61 . C6 . H63 . 108.8 no
H62 . C6 . H63 . 109.2 no
C8 . C7 . H71 . 109.2 no
C8 . C7 . H72 . 111.7 no
H71 . C7 . H72 . 109.8 no
C8 . C7 . H73 . 109.4 no
H71 . C7 . H73 . 107.5 no
H72 . C7 . H73 . 109.2 no
C7 . C8 . C9 . 117.8(3) yes
C7 . C8 . O8 . 117.0(3) yes
C9 . C8 . O8 . 125.2(3) yes
C8 . C9 . C11 . 126.5(3) yes
C8 . C9 . H91 . 116.7 no
C11 . C9 . H91 . 116.8 no
C11 . C10 . H101 . 110.2 no
C11 . C10 . H102 . 110.4 no
H101 . C10 . H102 . 108.9 no
C11 . C10 . H103 . 109.8 no
H101 . C10 . H103 . 108.0 no
H102 . C10 . H103 . 109.4 no
C10 . C11 . C9 . 116.8(3) yes
C10 . C11 . O9 . 117.7(3) yes
C9 . C11 . O9 . 125.4(3) yes
C13 . C12 . O6 . 111.8(2) yes
C13 . C12 . H121 . 108.8 no
O6 . C12 . H121 . 109.8 no
C13 . C12 . H122 . 109.0 no
O6 . C12 . H122 . 109.4 no
H121 . C12 . H122 . 108.0 no
C12 . C13 . C14 . 110.1(2) yes
C12 . C13 . C15 . 109.2(2) yes
C14 . C13 . C15 . 110.4(2) yes
C12 . C13 . N1 . 104.9(2) yes
C14 . C13 . N1 . 107.4(2) yes
C15 . C13 . N1 . 114.6(2) yes
C13 . C14 . O7 . 110.6(2) yes
C13 . C14 . H141 . 110.0 no
O7 . C14 . H141 . 109.2 no
C13 . C14 . H142 . 108.5 no
O7 . C14 . H142 . 110.2 no
H141 . C14 . H142 . 108.3 no
C13 . C15 . O4 . 111.0(2) yes
C13 . C15 . H151 . 110.0 no
O4 . C15 . H151 . 109.1 no
C13 . C15 . H152 . 109.2 no
O4 . C15 . H152 . 108.3 no
H151 . C15 . H152 . 109.2 no
O5 . C16 . H161 . 109.4 no
O5 . C16 . H162 . 110.6 no
H161 . C16 . H162 . 109.1 no
O5 . C16 . H163 . 110.8 no
H161 . C16 . H163 . 108.6 no
H162 . C16 . H163 . 108.3 no
C18 . C17 . N1 . 109.4(2) yes
C18 . C17 . H171 . 108.8 no
N1 . C17 . H171 . 110.9 no
C18 . C17 . H172 . 109.9 no
N1 . C17 . H172 . 108.5 no
H171 . C17 . H172 . 109.2 no
C17 . C18 . C19 . 114.6(2) yes
C17 . C18 . H181 . 107.5 no
C19 . C18 . H181 . 107.1 no
C17 . C18 . H182 . 109.8 no
C19 . C18 . H182 . 109.1 no
H181 . C18 . H182 . 108.6 no
C18 . C19 . N2 . 112.2(2) yes
C18 . C19 . H191 . 109.6 no
N2 . C19 . H191 . 108.1 no
C18 . C19 . H192 . 108.3 no
N2 . C19 . H192 . 109.7 no
H191 . C19 . H192 . 108.9 no
C21 . C20 . C22 . 109.8(2) yes
C21 . C20 . C23 . 111.0(2) yes
C22 . C20 . C23 . 108.1(2) yes
C21 . C20 . N2 . 104.8(2) yes
C22 . C20 . N2 . 115.3(2) yes
C23 . C20 . N2 . 107.8(2) yes
C20 . C21 . O10 . 111.3(2) yes
C20 . C21 . H211 . 108.0 no
O10 . C21 . H211 . 110.5 no
C20 . C21 . H212 . 108.2 no
O10 . C21 . H212 . 108.8 no
H211 . C21 . H212 . 110.1 no
C20 . C22 . O12 . 112.5(2) yes
C20 . C22 . H221 . 108.7 no
O12 . C22 . H221 . 108.1 no
C20 . C22 . H222 . 109.5 no
O12 . C22 . H222 . 109.7 no
H221 . C22 . H222 . 108.4 no
C20 . C23 . O11 . 111.4(2) yes
C20 . C23 . H231 . 109.4 no
O11 . C23 . H231 . 109.4 no
C20 . C23 . H232 . 108.8 no
O11 . C23 . H232 . 109.1 no
H231 . C23 . H232 . 108.8 no
C25 . C24 . H241 . 108.3 no
C25 . C24 . H242 . 109.6 no
H241 . C24 . H242 . 108.9 no
C25 . C24 . H243 . 110.0 no
H241 . C24 . H243 . 109.6 no
H242 . C24 . H243 . 110.3 no
C24 . C25 . O13 . 117.9(3) yes
C24 . C25 . O14 . 117.8(3) yes
O13 . C25 . O14 . 124.3(3) yes
C17 . N1 . C13 . 117.6(2) yes
C17 . N1 . H33 . 108(4) no
C13 . N1 . H33 . 110(4) no
C17 . N1 . Mn2 . 119.12(18) yes
C13 . N1 . Mn2 . 90.01(15) yes
H33 . N1 . Mn2 . 111(4) no
C19 . N2 . C20 . 116.7(2) yes
C19 . N2 . H29 . 108(4) no
C20 . N2 . H29 . 111(4) no
C19 . N2 . Mn2 . 121.19(17) yes
C20 . N2 . Mn2 . 92.73(15) yes
H29 . N2 . Mn2 . 106(4) no
C4 . O1 . Mn1 . 128.5(2) yes
C2 . O2 . Mn1 . 126.8(2) yes
C6 . O3 . H14 . 106(4) no
C6 . O3 . Mn1 . 127.1(2) yes
H14 . O3 . Mn1 . 122(4) no
C15 . O4 . H46 . 108(4) no
C16 . O5 . H38 . 110(4) no
C12 . O6 . Mn1 . 123.93(17) yes
C12 . O6 . Mn2 . 118.79(16) yes
Mn1 . O6 . Mn2 . 102.45(9) yes
C14 . O7 . Mn2 . 120.11(17) yes
C14 . O7 . Mn3 . 130.43(16) yes
Mn2 . O7 . Mn3 . 103.97(9) yes
Mn3 2_655 O8 . C8 . 125.04(19) yes
Mn3 2_655 O8 . Mn1 . 99.25(8) yes
C8 . O8 . Mn1 . 130.86(19) yes
Mn3 2_655 O9 . C11 . 126.9(2) yes
Mn3 2_655 O10 . C21 . 111.96(15) yes
Mn3 2_655 O10 . Mn1 . 96.86(7) yes
C21 . O10 . Mn1 . 123.44(16) yes
Mn3 2_655 O10 . Mn2 . 109.72(9) yes
C21 . O10 . Mn2 . 115.61(15) yes
Mn1 . O10 . Mn2 . 96.93(8) yes
C23 . O11 . Mn2 2_655 112.83(15) yes
C23 . O11 . Mn2 . 116.49(16) yes
Mn2 2_655 O11 . Mn2 . 102.78(8) yes
C23 . O11 . Mn3 . 128.31(16) yes
Mn2 2_655 O11 . Mn3 . 91.28(7) yes
Mn2 . O11 . Mn3 . 100.14(8) yes
C22 . O12 . H21 . 108(4) no
C25 . O13 . Mn3 . 138.0(2) yes
O8 . Mn1 . O3 . 85.82(9) yes
O8 . Mn1 . O10 . 81.11(7) yes
O3 . Mn1 . O10 . 93.43(9) yes
O8 . Mn1 . O6 . 91.74(8) yes
O3 . Mn1 . O6 . 164.78(9) yes
O10 . Mn1 . O6 . 71.35(7) yes
O8 . Mn1 . O2 . 169.19(9) yes
O3 . Mn1 . O2 . 85.65(9) yes
O10 . Mn1 . O2 . 92.79(8) yes
O6 . Mn1 . O2 . 94.76(8) yes
O8 . Mn1 . O1 . 101.72(9) yes
O3 . Mn1 . O1 . 100.00(10) yes
O10 . Mn1 . O1 . 166.42(9) yes
O6 . Mn1 . O1 . 95.21(9) yes
O2 . Mn1 . O1 . 86.30(9) yes
O8 . Mn1 . Mn3 2_655 39.95(5) yes
O3 . Mn1 . Mn3 2_655 90.02(7) yes
O10 . Mn1 . Mn3 2_655 41.17(5) yes
O6 . Mn1 . Mn3 2_655 78.64(5) yes
O2 . Mn1 . Mn3 2_655 133.44(6) yes
O8 . Mn1 . Mn2 . 95.98(6) yes
O3 . Mn1 . Mn2 . 129.44(8) yes
O10 . Mn1 . Mn2 . 38.03(5) yes
O6 . Mn1 . Mn2 . 35.86(5) yes
O2 . Mn1 . Mn2 . 84.37(6) yes
O1 . Mn1 . Mn3 2_655 139.88(7) yes
O1 . Mn1 . Mn2 . 128.51(7) yes
Mn3 2_655 Mn1 . Mn2 . 63.373(13) yes
N2 . Mn2 . O10 . 74.71(8) yes
N2 . Mn2 . O11 . 77.14(8) yes
O10 . Mn2 . O11 . 92.84(8) yes
N2 . Mn2 . Mn1 . 88.07(6) yes
O10 . Mn2 . Mn1 . 45.04(6) yes
O11 . Mn2 . Mn1 . 137.86(6) yes
N2 . Mn2 . O7 . 117.91(8) yes
O10 . Mn2 . O7 . 165.27(8) yes
O11 . Mn2 . O7 . 83.34(8) yes
Mn1 . Mn2 . O7 . 137.34(6) yes
N2 . Mn2 . O6 . 117.89(8) yes
O10 . Mn2 . O6 . 83.55(8) yes
O11 . Mn2 . O6 . 162.58(8) yes
Mn1 . Mn2 . O6 . 41.69(6) yes
O7 . Mn2 . O6 . 95.84(9) yes
N2 . Mn2 . N1 . 71.31(8) yes
O10 . Mn2 . N1 . 120.60(8) yes
O11 . Mn2 . N1 . 123.86(8) yes
Mn1 . Mn2 . N1 . 86.42(6) yes
O7 . Mn2 . N1 . 72.69(8) yes
N2 . Mn2 . O11 2_655 140.86(7) yes
O10 . Mn2 . O11 2_655 77.56(7) yes
O11 . Mn2 . O11 2_655 77.22(8) yes
Mn1 . Mn2 . O11 2_655 91.52(4) yes
O7 . Mn2 . O11 2_655 87.72(7) yes
N2 . Mn2 . Mn3 2_655 109.50(6) yes
O10 . Mn2 . Mn3 2_655 37.61(6) yes
O11 . Mn2 . Mn3 2_655 87.00(6) yes
Mn1 . Mn2 . Mn3 2_655 60.936(12) yes
O7 . Mn2 . Mn3 2_655 127.74(6) yes
N2 . Mn2 . Mn3 . 97.52(6) yes
O10 . Mn2 . Mn3 . 135.08(6) yes
O11 . Mn2 . Mn3 . 43.05(6) yes
Mn1 . Mn2 . Mn3 . 174.197(18) yes
O7 . Mn2 . Mn3 . 40.47(6) yes
O6 . Mn2 . N1 . 71.84(8) yes
O6 . Mn2 . O11 2_655 85.36(7) yes
N1 . Mn2 . O11 2_655 147.73(7) yes
O6 . Mn2 . Mn3 2_655 79.73(6) yes
N1 . Mn2 . Mn3 2_655 147.00(6) yes
O11 2_655 Mn2 . Mn3 2_655 40.16(4) yes
O6 . Mn2 . Mn3 . 135.01(6) yes
N1 . Mn2 . Mn3 . 96.84(6) yes
O11 2_655 Mn2 . Mn3 . 83.16(4) yes
Mn3 2_655 Mn2 . Mn3 . 115.291(14) yes
O11 . Mn3 . O10 2_655 81.02(7) yes
O11 . Mn3 . O8 2_655 105.17(8) yes
O10 2_655 Mn3 . O8 2_655 82.76(7) yes
O11 . Mn3 . O9 2_655 100.14(8) yes
O10 2_655 Mn3 . O9 2_655 166.19(8) yes
O8 2_655 Mn3 . O9 2_655 83.66(8) yes
O11 . Mn3 . O7 . 72.21(7) yes
O10 2_655 Mn3 . O7 . 91.76(7) yes
O8 2_655 Mn3 . O7 . 174.29(8) yes
O9 2_655 Mn3 . O7 . 101.72(8) yes
O11 . Mn3 . O13 . 161.61(8) yes
O10 2_655 Mn3 . O13 . 92.52(8) yes
O8 2_655 Mn3 . O13 . 90.94(9) yes
O9 2_655 Mn3 . O13 . 90.25(9) yes
O7 . Mn3 . O13 . 90.93(8) yes
O11 . Mn3 . Mn2 . 36.81(5) yes
O10 2_655 Mn3 . Mn2 . 88.13(5) yes
O8 2_655 Mn3 . Mn2 . 141.96(6) yes
O9 2_655 Mn3 . Mn2 . 101.07(6) yes
O7 . Mn3 . Mn2 . 35.55(5) yes
O11 . Mn3 . Mn1 2_655 93.66(5) yes
O10 2_655 Mn3 . Mn1 2_655 41.97(5) yes
O8 2_655 Mn3 . Mn1 2_655 40.80(5) yes
O9 2_655 Mn3 . Mn1 2_655 124.38(6) yes
O7 . Mn3 . Mn1 2_655 133.68(6) yes
O11 . Mn3 . Mn2 2_655 48.56(5) yes
O10 2_655 Mn3 . Mn2 2_655 32.67(5) yes
O8 2_655 Mn3 . Mn2 2_655 89.68(6) yes
O9 2_655 Mn3 . Mn2 2_655 144.84(7) yes
O7 . Mn3 . Mn2 2_655 84.81(5) yes
O13 . Mn3 . Mn2 . 126.42(7) yes
O13 . Mn3 . Mn1 2_655 92.88(7) yes
Mn2 . Mn3 . Mn1 2_655 120.214(16) yes
O13 . Mn3 . Mn2 2_655 124.44(7) yes
Mn2 . Mn3 . Mn2 2_655 64.709(14) yes
Mn1 2_655 Mn3 . Mn2 2_655 55.691(12) yes

loop_
_geom_bond_atom_site_label_1
_geom_bond_site_symmetry_1
_geom_bond_atom_site_label_2
_geom_bond_site_symmetry_2
_geom_bond_distance
_geom_bond_publ_flag
H14 . O3 . 0.814(19) no
H21 . O12 . 0.794(19) no
H29 . N2 . 0.799(19) no
H33 . N1 . 0.803(19) no
H38 . O5 . 0.808(19) no
H46 . O4 . 0.797(19) no
C1 . C2 . 1.508(4) yes
C1 . H11 . 0.957 no
C1 . H12 . 0.958 no
C1 . H13 . 0.968 no
C2 . C3 . 1.405(5) yes
C2 . O2 . 1.269(4) yes
C3 . C4 . 1.405(5) yes
C3 . H31 . 0.936 no
C4 . C5 . 1.516(5) yes
C4 . O1 . 1.268(4) yes
C5 . H51 . 0.960 no
C5 . H52 . 0.968 no
C5 . H53 . 0.962 no
C6 . O3 . 1.412(4) yes
C6 . H61 . 0.957 no
C6 . H62 . 0.967 no
C6 . H63 . 0.963 no
C7 . C8 . 1.508(4) yes
C7 . H71 . 0.957 no
C7 . H72 . 0.968 no
C7 . H73 . 0.961 no
C8 . C9 . 1.389(4) yes
C8 . O8 . 1.290(3) yes
C9 . C11 . 1.411(4) yes
C9 . H91 . 0.936 no
C10 . C11 . 1.514(4) yes
C10 . H101 . 0.968 no
C10 . H102 . 0.952 no
C10 . H103 . 0.970 no
C11 . O9 . 1.260(4) yes
C12 . C13 . 1.537(4) yes
C12 . O6 . 1.415(3) yes
C12 . H121 . 0.960 no
C12 . H122 . 0.969 no
C13 . C14 . 1.536(4) yes
C13 . C15 . 1.535(4) yes
C13 . N1 . 1.465(4) yes
C14 . O7 . 1.411(3) yes
C14 . H141 . 0.972 no
C14 . H142 . 0.970 no
C15 . O4 . 1.428(4) yes
C15 . H151 . 0.982 no
C15 . H152 . 0.973 no
C16 . O5 . 1.413(5) yes
C16 . H161 . 0.962 no
C16 . H162 . 0.969 no
C16 . H163 . 0.976 no
C17 . C18 . 1.525(4) yes
C17 . N1 . 1.469(3) yes
C17 . H171 . 0.973 no
C17 . H172 . 0.961 no
C18 . C19 . 1.525(4) yes
C18 . H181 . 0.972 no
C18 . H182 . 0.970 no
C19 . N2 . 1.475(3) yes
C19 . H191 . 0.962 no
C19 . H192 . 0.977 no
C20 . C21 . 1.529(4) yes
C20 . C22 . 1.540(4) yes
C20 . C23 . 1.544(4) yes
C20 . N2 . 1.465(4) yes
C21 . O10 . 1.436(3) yes
C21 . H211 . 0.968 no
C21 . H212 . 0.972 no
C22 . O12 . 1.419(3) yes
C22 . H221 . 0.983 no
C22 . H222 . 0.959 no
C23 . O11 . 1.418(3) yes
C23 . H231 . 0.973 no
C23 . H232 . 0.978 no
C24 . C25 . 1.502(5) yes
C24 . H241 . 0.953 no
C24 . H242 . 0.965 no
C24 . H243 . 0.961 no
C25 . O13 . 1.255(4) yes
C25 . O14 . 1.263(4) yes
N1 . Mn2 . 2.534(2) yes
N2 . Mn2 . 2.391(2) yes
O1 . Mn1 . 2.104(2) yes
O2 . Mn1 . 2.138(2) yes
O3 . Mn1 . 2.170(2) yes
O6 . Mn1 . 2.159(2) yes
O6 . Mn2 . 1.902(2) yes
O7 . Mn2 . 1.912(2) yes
O7 . Mn3 . 2.135(2) yes
O8 . Mn3 2_655 2.183(2) yes
O8 . Mn1 . 2.221(2) yes
O9 . Mn3 2_655 2.135(2) yes
O10 . Mn3 2_655 2.2244(19) yes
O10 . Mn1 . 2.260(2) yes
O10 . Mn2 . 1.9677(19) yes
O11 . Mn2 2_655 2.573(2) yes
O11 . Mn2 . 1.943(2) yes
O11 . Mn3 . 2.2134(19) yes
O13 . Mn3 . 2.114(2) yes
Mn1 . Mn3 2_655 3.3549(6) yes
Mn1 . Mn2 . 3.1704(6) yes
Mn2 . Mn3 2_655 3.4311(6) yes
Mn2 . Mn3 . 3.1917(6) yes

loop_
_geom_hbond_atom_site_label_D
_geom_hbond_site_symmetry_D
_geom_hbond_atom_site_label_H
_geom_hbond_site_symmetry_H
_geom_hbond_atom_site_label_A
_geom_hbond_site_symmetry_A
_geom_hbond_angle_DHA
_geom_hbond_distance_DH
_geom_hbond_distance_HA
_geom_hbond_distance_DA
_geom_hbond_publ_flag
O3 . H14 . O14 2_655 179 0.81 1.79 2.608(5) yes
O12 . H21 . O14 1_455 170 0.79 1.83 2.619(5) yes
N2 . H29 . O2 . 147 0.80 2.44 3.143(5) yes
O5 . H38 . O4 2_665 157 0.81 2.05 2.811(5) yes
O4 . H46 . O12 3_554 170 0.80 1.90 2.687(5) yes
C7 . H71 . O1 . 134 0.96 2.48 3.217(5) yes
C19 . H191 . O9 2_655 156 0.96 2.48 3.383(5) yes
